data_7056727
loop_
_publ_author_name
'Xu, Zhouqing'
'Li, Huijun'
'Li, Qingqing'
'He, Yaling'
'Tang, Qingjie'

_publ_section_title
;
 Two novel porous MOFs with square-shaped cavities for removing toxic
 dyes: adsorption or degradation?
;
_journal_name_full 'New Journal of Chemistry'
_journal_paper_doi 10.1039/C7NJ02904G
_journal_year 2017
_chemical_formula_moiety 'C52 H60 Mn2 N12 O16, 2(C H3 O H), 3(H2 O), 2 (C4 H9 O N)'
_chemical_formula_sum 'C52 H60 Mn2 N12 O16'
_chemical_formula_weight 1219.00
_chemical_name_systematic
;
 ?
;
_space_group_crystal_system monoclinic
_space_group_IT_number 14
_space_group_name_Hall '-P 2ybc'
_space_group_name_H-M_alt 'P 1 21/c 1'
_symmetry_space_group_name_Hall '-P 2ybc'
_symmetry_space_group_name_H-M 'P 1 21/c 1'
_atom_sites_solution_hydrogens mixed
_audit_creation_method SHELXL-2014
_audit_update_record
;
2017-08-04 deposited with the CCDC.
2017-11-02 downloaded from the CCDC.
;
_cell_angle_alpha 90
_cell_angle_beta 100.592(5)
_cell_angle_gamma 90
_cell_formula_units_Z 4
_cell_length_a 10.108(3)
_cell_length_b 36.981(10)
_cell_length_c 15.237(4)
_cell_measurement_reflns_used 13490
_cell_measurement_temperature 293(2)
_cell_measurement_theta_max 28.213
_cell_measurement_theta_min 0.977
_cell_volume 5599(3)
_computing_structure_refinement 'SHELXL-2014 (Sheldrick, 2014)'
_diffrn_ambient_temperature 293(2)
_diffrn_measured_fraction_theta_full 0.999
_diffrn_measured_fraction_theta_max 0.977
_diffrn_measurement_device_type 'Bruker SMART APEX CCD'
_diffrn_radiation_type MoK\a
_diffrn_radiation_wavelength 0.71073
_diffrn_reflns_av_R_equivalents 0.0418
_diffrn_reflns_av_unetI/netI 0.0594
_diffrn_reflns_Laue_measured_fraction_full 0.999
_diffrn_reflns_Laue_measured_fraction_max 0.977
_diffrn_reflns_limit_h_max 13
_diffrn_reflns_limit_h_min -11
_diffrn_reflns_limit_k_max 40
_diffrn_reflns_limit_k_min -49
_diffrn_reflns_limit_l_max 18
_diffrn_reflns_limit_l_min -19
_diffrn_reflns_number 35073
_diffrn_reflns_point_group_measured_fraction_full 0.999
_diffrn_reflns_point_group_measured_fraction_max 0.977
_diffrn_reflns_theta_full 25.242
_diffrn_reflns_theta_max 28.213
_diffrn_reflns_theta_min 1.467
_exptl_absorpt_coefficient_mu 0.531
_exptl_crystal_density_diffrn 1.446
_exptl_crystal_description block
_exptl_crystal_F_000 2536
_refine_diff_density_max 0.396
_refine_diff_density_min -0.285
_refine_diff_density_rms 0.048
_refine_ls_extinction_method none
_refine_ls_goodness_of_fit_ref 1.021
_refine_ls_hydrogen_treatment mixed
_refine_ls_matrix_type full
_refine_ls_number_parameters 573
_refine_ls_number_reflns 13490
_refine_ls_number_restraints 2
_refine_ls_restrained_S_all 1.020
_refine_ls_R_factor_all 0.0661
_refine_ls_R_factor_gt 0.0405
_refine_ls_shift/su_max 0.000
_refine_ls_shift/su_mean 0.000
_refine_ls_structure_factor_coef Fsqd
_refine_ls_weighting_details 'w=1/[\s^2^(Fo^2^)+(0.0400P)^2^] where P=(Fo^2^+2Fc^2^)/3'
_refine_ls_weighting_scheme calc
_refine_ls_wR_factor_gt 0.0912
_refine_ls_wR_factor_ref 0.0988
_reflns_Friedel_coverage 0.000
_reflns_number_gt 9262
_reflns_number_total 13490
_reflns_threshold_expression 'I > 2\s(I)'
_cod_data_source_file c7nj02904g2.cif
_cod_data_source_block p21c_sq_s
_cod_database_code 7056727
_shelx_space_group_comment
;
The symmetry employed for this shelxl refinement is uniquely defined
by the following loop, which should always be used as a source of
symmetry information in preference to the above space-group names.
They are only intended as comments.
;
_shelxl_version_number 2014-3

loop_
_space_group_symop_operation_xyz
'x, y, z'
'-x, y+1/2, -z+1/2'
'-x, -y, -z'
'x, -y-1/2, z-1/2'

loop_
_atom_site_label
_atom_site_type_symbol
_atom_site_fract_x
_atom_site_fract_y
_atom_site_fract_z
_atom_site_U_iso_or_equiv
_atom_site_adp_type
_atom_site_occupancy
_atom_site_site_symmetry_order
_atom_site_calc_flag
_atom_site_refinement_flags_posn
_atom_site_refinement_flags_adp
Mn1 Mn -0.00486(3) 0.16854(2) 0.31806(2) 0.02631(8) Uani 1 1 d . .
Mn2 Mn 0.28336(3) 0.09875(2) 0.28996(2) 0.02438(7) Uani 1 1 d . .
O5 O 0.28232(14) 0.15466(3) 0.31746(9) 0.0369(3) Uani 1 1 d . .
O6 O 0.16036(12) 0.20376(3) 0.31091(9) 0.0341(3) Uani 1 1 d . .
O4 O 0.10590(13) 0.06775(3) 0.26544(9) 0.0350(3) Uani 1 1 d . .
O3 O 0.00283(14) 0.11165(3) 0.32391(10) 0.0411(4) Uani 1 1 d . .
O2 O -0.49124(14) 0.10117(3) 0.30270(11) 0.0448(4) Uani 1 1 d . .
O1 O -0.58725(13) 0.04857(4) 0.28074(11) 0.0470(4) Uani 1 1 d . .
O7 O 0.77483(15) 0.16662(4) 0.31831(12) 0.0554(4) Uani 1 1 d . .
O8 O 0.86256(13) 0.21978(4) 0.31547(11) 0.0492(4) Uani 1 1 d . .
N5 N -0.30881(16) -0.09043(4) 0.56168(10) 0.0322(4) Uani 1 1 d . .
N1 N -0.7833(3) -0.12678(7) -0.06450(15) 0.0728(7) Uani 1 1 d . .
N3 N -0.39634(18) -0.06420(4) 0.13971(10) 0.0364(4) Uani 1 1 d . .
C7 C -0.3985(2) -0.07774(5) 0.28091(12) 0.0302(4) Uani 1 1 d . .
N2 N -0.50503(17) -0.09371(4) 0.23445(11) 0.0349(4) Uani 1 1 d . .
N6 N 0.35639(16) 0.32454(4) 0.28073(10) 0.0286(4) Uani 1 1 d . .
N9 N 0.18344(17) 0.35539(4) 0.30576(11) 0.0373(4) Uani 1 1 d . .
C31 C 0.2752(2) 0.35000(5) 0.38073(13) 0.0344(5) Uani 1 1 d . .
N10 N 0.06121(17) 0.33230(4) -0.03094(10) 0.0336(4) Uani 1 1 d . .
N13 N 0.26312(18) 0.38645(5) 0.64405(11) 0.0381(4) Uani 1 1 d . .
C21 C 0.00595(18) 0.08083(5) 0.29124(12) 0.0254(4) Uani 1 1 d . .
C25 C 0.62440(18) 0.21626(5) 0.30001(12) 0.0293(4) Uani 1 1 d . .
C14 C -0.22191(18) -0.00053(4) 0.25899(12) 0.0263(4) Uani 1 1 d . .
C19 C -0.11637(17) 0.05770(5) 0.28483(11) 0.0233(4) Uani 1 1 d . .
C18 C -0.23779(18) 0.07261(5) 0.29472(12) 0.0263(4) Uani 1 1 d . .
H18 H -0.2428 0.0970 0.3081 0.032 Uiso 1 1 calc R U
C23 C 0.38809(17) 0.21027(5) 0.29891(11) 0.0240(4) Uani 1 1 d . .
C22 C 0.26883(18) 0.18800(5) 0.30960(11) 0.0240(4) Uani 1 1 d . .
C16 C -0.48478(19) 0.06791(5) 0.29034(13) 0.0312(4) Uani 1 1 d . .
N4 N -0.33117(17) -0.06021(4) 0.22508(10) 0.0322(4) Uani 1 1 d . .
N8 N 0.38199(17) 0.33167(4) 0.36893(10) 0.0339(4) Uani 1 1 d . .
C24 C 0.51535(17) 0.19507(5) 0.30868(12) 0.0270(4) Uani 1 1 d . .
H24 H 0.5272 0.1705 0.3211 0.032 Uiso 1 1 calc R U
C28 C 0.47985(18) 0.26798(5) 0.26872(12) 0.0258(4) Uani 1 1 d . .
C17 C -0.35190(18) 0.05137(5) 0.28483(12) 0.0276(4) Uani 1 1 d . .
C29 C 0.37138(18) 0.24660(5) 0.27905(11) 0.0248(4) Uani 1 1 d . .
H29 H 0.2861 0.2568 0.2725 0.030 Uiso 1 1 calc R U
C15 C -0.34284(18) 0.01480(5) 0.26728(12) 0.0287(4) Uani 1 1 d . .
H15 H -0.4195 0.0004 0.2610 0.034 Uiso 1 1 calc R U
C26 C 0.76270(19) 0.20008(5) 0.31181(14) 0.0354(5) Uani 1 1 d . .
C32 C 0.2367(2) 0.33842(5) 0.24360(13) 0.0306(4) Uani 1 1 d . .
C20 C -0.10917(18) 0.02124(5) 0.26716(12) 0.0270(4) Uani 1 1 d . .
H20 H -0.0272 0.0112 0.2607 0.032 Uiso 1 1 calc R U
C27 C 0.60622(18) 0.25272(5) 0.27998(12) 0.0296(4) Uani 1 1 d . .
H27 H 0.6799 0.2670 0.2741 0.036 Uiso 1 1 calc R U
C37 C 0.0958(2) 0.36339(5) 0.10811(13) 0.0359(5) Uani 1 1 d . .
H37 H 0.0795 0.3838 0.1402 0.043 Uiso 1 1 calc R U
C30 C 0.4621(2) 0.30732(5) 0.24309(13) 0.0313(4) Uani 1 1 d . .
H30A H 0.5461 0.3200 0.2635 0.038 Uiso 1 1 calc R U
H30B H 0.4409 0.3093 0.1785 0.038 Uiso 1 1 calc R U
C42 C 0.1711(2) 0.38673(6) 0.48829(14) 0.0437(5) Uani 1 1 d . .
H42 H 0.1062 0.3958 0.4423 0.052 Uiso 1 1 calc R U
C33 C 0.1742(2) 0.33532(5) 0.14975(12) 0.0312(4) Uani 1 1 d . .
C3 C -0.5989(2) -0.09789(5) 0.07447(14) 0.0400(5) Uani 1 1 d . .
C36 C 0.0428(2) 0.36063(5) 0.01896(13) 0.0369(5) Uani 1 1 d . .
H36 H -0.0091 0.3797 -0.0082 0.044 Uiso 1 1 calc R U
C6 C -0.4993(2) -0.08469(5) 0.14962(13) 0.0345(5) Uani 1 1 d . .
C38 C 0.2647(2) 0.36270(5) 0.47026(13) 0.0368(5) Uani 1 1 d . .
C13 C -0.20600(19) -0.04031(5) 0.24161(14) 0.0344(5) Uani 1 1 d . .
H13A H -0.1623 -0.0430 0.1904 0.041 Uiso 1 1 calc R U
H13B H -0.1474 -0.0509 0.2927 0.041 Uiso 1 1 calc R U
C11 C -0.2589(2) -0.06271(5) 0.52338(14) 0.0424(5) Uani 1 1 d . .
H11 H -0.2040 -0.0465 0.5599 0.051 Uiso 1 1 calc R U
C35 C 0.1316(2) 0.30478(5) 0.01034(13) 0.0395(5) Uani 1 1 d . .
H35 H 0.1429 0.2843 -0.0228 0.047 Uiso 1 1 calc R U
C34 C 0.1879(2) 0.30514(5) 0.09889(13) 0.0398(5) Uani 1 1 d . .
H34 H 0.2354 0.2851 0.1249 0.048 Uiso 1 1 calc R U
C10 C -0.3861(2) -0.11335(6) 0.50823(14) 0.0408(5) Uani 1 1 d . .
H10 H -0.4215 -0.1331 0.5337 0.049 Uiso 1 1 calc R U
C5 C -0.6795(4) -0.10767(9) -0.07908(18) 0.0855(10) Uani 1 1 d . .
H5 H -0.6687 -0.1044 -0.1379 0.103 Uiso 1 1 calc R U
C39 C 0.3578(3) 0.35044(7) 0.54205(14) 0.0564(7) Uani 1 1 d . .
H39 H 0.4229 0.3337 0.5333 0.068 Uiso 1 1 calc R U
C4 C -0.5862(3) -0.09226(7) -0.01270(16) 0.0668(8) Uani 1 1 d . .
H4 H -0.5161 -0.0783 -0.0264 0.080 Uiso 1 1 calc R U
C2 C -0.7048(2) -0.11833(6) 0.09015(15) 0.0491(6) Uani 1 1 d . .
H2 H -0.7159 -0.1232 0.1483 0.059 Uiso 1 1 calc R U
C1 C -0.7945(3) -0.13155(7) 0.01885(17) 0.0622(7) Uani 1 1 d . .
H1 H -0.8677 -0.1447 0.0305 0.075 Uiso 1 1 calc R U
C12 C -0.2830(2) -0.05653(5) 0.43331(13) 0.0414(5) Uani 1 1 d . .
H12 H -0.2461 -0.0365 0.4098 0.050 Uiso 1 1 calc R U
C9 C -0.4165(2) -0.10936(5) 0.41753(13) 0.0391(5) Uani 1 1 d . .
H9 H -0.4725 -0.1259 0.3828 0.047 Uiso 1 1 calc R U
C8 C -0.3634(2) -0.08060(5) 0.37790(12) 0.0312(4) Uani 1 1 d . .
C41 C 0.1731(2) 0.39753(6) 0.57518(14) 0.0442(5) Uani 1 1 d . .
H41 H 0.1071 0.4136 0.5859 0.053 Uiso 1 1 calc R U
C40 C 0.3540(3) 0.36295(7) 0.62568(15) 0.0549(7) Uani 1 1 d . .
H40 H 0.4187 0.3546 0.6727 0.066 Uiso 1 1 calc R U
O21 O -0.02957(19) 0.16558(6) 0.17619(11) 0.0654(5) Uani 1 1 d D .
H21A H -0.1015 0.1558 0.1560 0.098 Uiso 1 1 calc DR U
H21B H -0.0126(18) 0.1807(5) 0.1402(14) 0.063(9) Uiso 1 1 d D .

loop_
_atom_site_aniso_label
_atom_site_aniso_U_11
_atom_site_aniso_U_22
_atom_site_aniso_U_33
_atom_site_aniso_U_23
_atom_site_aniso_U_13
_atom_site_aniso_U_12
Mn1 0.01827(14) 0.02531(15) 0.03501(17) -0.00177(12) 0.00401(11) -0.00171(11)
Mn2 0.01843(14) 0.02395(14) 0.03112(16) 0.00060(11) 0.00548(11) -0.00172(11)
O5 0.0379(8) 0.0212(7) 0.0535(9) 0.0008(6) 0.0130(7) -0.0035(6)
O6 0.0199(7) 0.0311(7) 0.0517(9) 0.0038(6) 0.0073(6) -0.0004(6)
O4 0.0210(7) 0.0386(8) 0.0470(8) -0.0093(6) 0.0107(6) -0.0067(6)
O3 0.0325(8) 0.0249(7) 0.0641(10) -0.0083(7) 0.0042(7) -0.0046(6)
O2 0.0270(8) 0.0269(7) 0.0836(11) -0.0014(7) 0.0182(7) 0.0042(6)
O1 0.0214(7) 0.0390(8) 0.0816(11) -0.0123(8) 0.0125(7) -0.0053(6)
O7 0.0267(8) 0.0292(8) 0.1110(14) 0.0065(8) 0.0145(8) 0.0068(6)
O8 0.0203(7) 0.0381(8) 0.0892(12) 0.0029(8) 0.0100(7) -0.0020(6)
N5 0.0320(9) 0.0317(9) 0.0314(9) 0.0023(7) 0.0018(7) -0.0043(7)
N1 0.0758(18) 0.0871(17) 0.0455(14) -0.0085(12) -0.0153(12) -0.0157(14)
N3 0.0470(11) 0.0291(9) 0.0328(10) 0.0000(7) 0.0063(8) -0.0025(8)
C7 0.0355(11) 0.0205(9) 0.0340(11) -0.0010(8) 0.0047(9) -0.0030(8)
N2 0.0361(10) 0.0344(9) 0.0325(9) -0.0019(7) 0.0021(7) -0.0074(8)
N6 0.0348(9) 0.0208(8) 0.0303(9) 0.0007(6) 0.0065(7) 0.0031(7)
N9 0.0378(10) 0.0405(10) 0.0327(10) -0.0041(7) 0.0043(8) 0.0073(8)
C31 0.0409(12) 0.0304(10) 0.0326(11) -0.0003(8) 0.0089(9) 0.0042(9)
N10 0.0349(10) 0.0324(9) 0.0335(9) 0.0010(7) 0.0067(7) 0.0018(8)
N13 0.0395(10) 0.0435(10) 0.0317(10) -0.0024(8) 0.0077(8) 0.0089(8)
C21 0.0224(10) 0.0257(9) 0.0270(10) 0.0036(7) 0.0015(8) -0.0025(8)
C25 0.0195(9) 0.0283(10) 0.0399(11) 0.0012(8) 0.0047(8) 0.0042(8)
C14 0.0259(10) 0.0212(9) 0.0319(10) -0.0003(7) 0.0056(8) -0.0014(8)
C19 0.0198(9) 0.0244(9) 0.0258(9) 0.0006(7) 0.0041(7) -0.0024(7)
C18 0.0242(10) 0.0211(9) 0.0333(10) -0.0010(7) 0.0047(8) -0.0005(7)
C23 0.0219(9) 0.0252(9) 0.0245(9) -0.0013(7) 0.0032(7) -0.0008(7)
C22 0.0233(10) 0.0254(9) 0.0227(9) 0.0015(7) 0.0023(7) -0.0036(8)
C16 0.0229(10) 0.0316(10) 0.0401(12) -0.0001(9) 0.0083(8) 0.0012(8)
N4 0.0356(9) 0.0225(8) 0.0376(10) -0.0023(7) 0.0047(7) -0.0047(7)
N8 0.0404(10) 0.0286(8) 0.0321(9) -0.0012(7) 0.0054(7) 0.0030(8)
C24 0.0227(10) 0.0228(9) 0.0354(11) 0.0024(8) 0.0051(8) 0.0009(7)
C28 0.0261(10) 0.0238(9) 0.0277(10) 0.0002(7) 0.0058(8) 0.0001(8)
C17 0.0218(9) 0.0244(9) 0.0375(11) 0.0011(8) 0.0078(8) 0.0020(8)
C29 0.0206(9) 0.0248(9) 0.0294(10) -0.0004(7) 0.0053(7) 0.0026(7)
C15 0.0224(10) 0.0252(9) 0.0386(11) 0.0001(8) 0.0055(8) -0.0051(8)
C26 0.0225(10) 0.0327(11) 0.0515(13) 0.0013(9) 0.0082(9) 0.0020(8)
C32 0.0322(11) 0.0251(10) 0.0345(11) 0.0006(8) 0.0059(9) 0.0026(8)
C20 0.0210(9) 0.0249(9) 0.0356(11) 0.0013(8) 0.0067(8) 0.0016(8)
C27 0.0219(10) 0.0276(10) 0.0401(11) 0.0005(8) 0.0077(8) -0.0037(8)
C37 0.0394(12) 0.0324(10) 0.0363(12) -0.0023(9) 0.0077(9) 0.0078(9)
C30 0.0313(11) 0.0255(9) 0.0397(11) 0.0028(8) 0.0131(9) 0.0003(8)
C42 0.0400(13) 0.0528(13) 0.0369(12) -0.0043(10) 0.0034(10) 0.0123(11)
C33 0.0328(11) 0.0298(10) 0.0313(11) 0.0011(8) 0.0071(8) 0.0018(9)
C3 0.0461(13) 0.0360(11) 0.0345(12) 0.0008(9) -0.0014(10) -0.0009(10)
C36 0.0353(12) 0.0360(11) 0.0386(12) 0.0019(9) 0.0048(9) 0.0107(9)
C6 0.0413(12) 0.0285(10) 0.0321(11) 0.0010(8) 0.0028(9) -0.0022(9)
C38 0.0433(13) 0.0362(11) 0.0311(11) -0.0014(9) 0.0073(9) 0.0060(10)
C13 0.0292(11) 0.0252(10) 0.0496(13) -0.0042(9) 0.0096(9) -0.0038(8)
C11 0.0502(14) 0.0338(11) 0.0376(12) -0.0018(9) -0.0062(10) -0.0101(10)
C35 0.0552(14) 0.0279(10) 0.0341(12) -0.0011(8) 0.0053(10) 0.0058(10)
C34 0.0516(14) 0.0289(10) 0.0371(12) 0.0030(9) 0.0030(10) 0.0076(10)
C10 0.0443(13) 0.0385(11) 0.0397(13) 0.0025(9) 0.0082(10) -0.0127(10)
C5 0.095(3) 0.113(3) 0.0392(16) 0.0070(16) -0.0106(16) -0.028(2)
C39 0.0679(18) 0.0663(16) 0.0342(13) -0.0029(11) 0.0069(11) 0.0352(14)
C4 0.080(2) 0.0734(18) 0.0414(15) 0.0080(12) -0.0019(14) -0.0260(16)
C2 0.0504(15) 0.0562(14) 0.0377(13) -0.0037(11) 0.0000(11) -0.0083(12)
C1 0.0561(17) 0.0702(17) 0.0538(17) -0.0094(13) -0.0070(13) -0.0141(14)
C12 0.0523(14) 0.0323(11) 0.0367(12) 0.0044(9) 0.0009(10) -0.0128(10)
C9 0.0426(13) 0.0387(11) 0.0351(12) -0.0039(9) 0.0045(9) -0.0131(10)
C8 0.0324(11) 0.0255(9) 0.0338(11) 0.0006(8) 0.0010(8) -0.0001(8)
C41 0.0428(13) 0.0500(13) 0.0398(13) -0.0044(10) 0.0078(10) 0.0139(11)
C40 0.0638(17) 0.0653(16) 0.0337(13) 0.0004(11) 0.0040(11) 0.0298(13)
O21 0.0676(13) 0.0855(14) 0.0382(10) -0.0048(9) -0.0031(9) -0.0263(11)

loop_
_atom_type_symbol
_atom_type_description
_atom_type_scat_dispersion_real
_atom_type_scat_dispersion_imag
_atom_type_scat_source
C C 0.0033 0.0016 'International Tables Vol C Tables 4.2.6.8 and 6.1.1.4'
H H 0.0000 0.0000 'International Tables Vol C Tables 4.2.6.8 and 6.1.1.4'
Mn Mn 0.3368 0.7283 'International Tables Vol C Tables 4.2.6.8 and 6.1.1.4'
N N 0.0061 0.0033 'International Tables Vol C Tables 4.2.6.8 and 6.1.1.4'
O O 0.0106 0.0060 'International Tables Vol C Tables 4.2.6.8 and 6.1.1.4'

loop_
_geom_angle_atom_site_label_1
_geom_angle_atom_site_label_2
_geom_angle_atom_site_label_3
_geom_angle
_geom_angle_site_symmetry_1
_geom_angle_site_symmetry_3
O3 Mn1 O21 89.32(7) . .
O3 Mn1 O6 126.01(5) . .
O21 Mn1 O6 85.79(6) . .
O3 Mn1 O7 89.85(5) . 1_455
O21 Mn1 O7 93.97(7) . 1_455
O6 Mn1 O7 144.10(5) . 1_455
O3 Mn1 N10 86.67(6) . 4_566
O21 Mn1 N10 169.19(7) . 4_566
O6 Mn1 N10 88.45(6) . 4_566
O7 Mn1 N10 96.06(6) 1_455 4_566
O3 Mn1 O8 146.53(5) . 1_455
O21 Mn1 O8 93.73(7) . 1_455
O6 Mn1 O8 87.45(5) . 1_455
O7 Mn1 O8 56.70(5) 1_455 1_455
N10 Mn1 O8 95.15(6) 4_566 1_455
O3 Mn1 C26 118.30(6) . 1_455
O21 Mn1 C26 92.81(7) . 1_455
O6 Mn1 C26 115.63(6) . 1_455
O7 Mn1 C26 28.47(5) 1_455 1_455
N10 Mn1 C26 97.93(6) 4_566 1_455
O8 Mn1 C26 28.31(5) 1_455 1_455
O5 Mn2 O4 122.28(5) . .
O5 Mn2 N5 86.46(5) . 3_556
O4 Mn2 N5 92.31(6) . 3_556
O5 Mn2 O2 89.19(5) . 1_655
O4 Mn2 O2 148.53(5) . 1_655
N5 Mn2 O2 89.53(6) 3_556 1_655
O5 Mn2 N13 87.43(6) . 4_565
O4 Mn2 N13 92.13(6) . 4_565
N5 Mn2 N13 173.73(6) 3_556 4_565
O2 Mn2 N13 88.99(6) 1_655 4_565
O5 Mn2 O1 146.11(5) . 1_655
O4 Mn2 O1 91.46(5) . 1_655
N5 Mn2 O1 89.41(6) 3_556 1_655
O2 Mn2 O1 57.13(5) 1_655 1_655
N13 Mn2 O1 94.90(6) 4_565 1_655
O5 Mn2 C16 117.76(6) . 1_655
O4 Mn2 C16 119.95(6) . 1_655
N5 Mn2 C16 90.07(6) 3_556 1_655
O2 Mn2 C16 28.60(5) 1_655 1_655
N13 Mn2 C16 91.54(6) 4_565 1_655
O1 Mn2 C16 28.54(5) 1_655 1_655
C22 O5 Mn2 163.07(12) . .
C22 O6 Mn1 114.47(11) . .
C21 O4 Mn2 116.52(12) . .
C21 O3 Mn1 154.13(13) . .
C16 O2 Mn2 91.61(11) . 1_455
C16 O1 Mn2 89.98(12) . 1_455
C26 O7 Mn1 92.99(12) . 1_655
C26 O8 Mn1 89.08(12) . 1_655
C10 N5 C11 116.95(17) . .
C10 N5 Mn2 118.40(13) . 3_556
C11 N5 Mn2 124.49(13) . 3_556
C1 N1 C5 116.7(2) . .
C6 N3 N4 101.98(15) . .
N2 C7 N4 109.53(17) . .
N2 C7 C8 122.37(18) . .
N4 C7 C8 128.09(17) . .
C7 N2 C6 103.31(17) . .
C32 N6 N8 109.83(15) . .
C32 N6 C30 132.47(16) . .
N8 N6 C30 117.40(15) . .
C32 N9 C31 103.21(17) . .
N8 C31 N9 114.50(17) . .
N8 C31 C38 119.62(18) . .
N9 C31 C38 125.88(19) . .
C36 N10 C35 116.84(17) . .
C36 N10 Mn1 122.96(13) . 4_565
C35 N10 Mn1 119.96(13) . 4_565
C41 N13 C40 115.90(18) . .
C41 N13 Mn2 129.05(14) . 4_566
C40 N13 Mn2 115.04(14) . 4_566
O3 C21 O4 124.19(17) . .
O3 C21 C19 117.97(16) . .
O4 C21 C19 117.82(16) . .
C27 C25 C24 119.86(17) . .
C27 C25 C26 119.79(17) . .
C24 C25 C26 120.36(16) . .
C20 C14 C15 118.95(16) . .
C20 C14 C13 118.11(16) . .
C15 C14 C13 122.94(17) . .
C18 C19 C20 119.48(16) . .
C18 C19 C21 120.48(16) . .
C20 C19 C21 120.03(16) . .
C19 C18 C17 120.22(16) . .
C19 C18 H18 119.9 . .
C17 C18 H18 119.9 . .
C29 C23 C24 119.45(17) . .
C29 C23 C22 119.46(16) . .
C24 C23 C22 121.09(16) . .
O6 C22 O5 122.94(17) . .
O6 C22 C23 118.32(16) . .
O5 C22 C23 118.73(16) . .
O2 C16 O1 121.23(18) . .
O2 C16 C17 119.02(17) . .
O1 C16 C17 119.74(17) . .
O2 C16 Mn2 59.79(10) . 1_455
O1 C16 Mn2 61.48(10) . 1_455
C17 C16 Mn2 176.27(14) . 1_455
C7 N4 N3 109.93(16) . .
C7 N4 C13 131.43(16) . .
N3 N4 C13 118.60(16) . .
C31 N8 N6 103.02(15) . .
C23 C24 C25 120.10(17) . .
C23 C24 H24 119.9 . .
C25 C24 H24 119.9 . .
C29 C28 C27 119.18(16) . .
C29 C28 C30 121.42(16) . .
C27 C28 C30 119.39(17) . .
C15 C17 C18 119.54(17) . .
C15 C17 C16 120.21(17) . .
C18 C17 C16 120.23(16) . .
C23 C29 C28 120.88(17) . .
C23 C29 H29 119.6 . .
C28 C29 H29 119.6 . .
C14 C15 C17 120.81(17) . .
C14 C15 H15 119.6 . .
C17 C15 H15 119.6 . .
O7 C26 O8 120.89(18) . .
O7 C26 C25 118.79(18) . .
O8 C26 C25 120.32(17) . .
O7 C26 Mn1 58.54(10) . 1_655
O8 C26 Mn1 62.61(11) . 1_655
C25 C26 Mn1 174.47(14) . 1_655
N6 C32 N9 109.41(17) . .
N6 C32 C33 125.38(17) . .
N9 C32 C33 125.21(18) . .
C14 C20 C19 120.98(17) . .
C14 C20 H20 119.5 . .
C19 C20 H20 119.5 . .
C25 C27 C28 120.51(17) . .
C25 C27 H27 119.7 . .
C28 C27 H27 119.7 . .
C36 C37 C33 118.97(18) . .
C36 C37 H37 120.5 . .
C33 C37 H37 120.5 . .
N6 C30 C28 112.50(15) . .
N6 C30 H30A 109.1 . .
C28 C30 H30A 109.1 . .
N6 C30 H30B 109.1 . .
C28 C30 H30B 109.1 . .
H30A C30 H30B 107.8 . .
C38 C42 C41 119.6(2) . .
C38 C42 H42 120.2 . .
C41 C42 H42 120.2 . .
C34 C33 C37 117.16(18) . .
C34 C33 C32 122.97(17) . .
C37 C33 C32 119.87(17) . .
C4 C3 C2 117.9(2) . .
C4 C3 C6 122.2(2) . .
C2 C3 C6 119.8(2) . .
N10 C36 C37 123.83(18) . .
N10 C36 H36 118.1 . .
C37 C36 H36 118.1 . .
N3 C6 N2 115.24(17) . .
N3 C6 C3 123.13(18) . .
N2 C6 C3 121.60(19) . .
C42 C38 C39 116.85(19) . .
C42 C38 C31 124.64(19) . .
C39 C38 C31 118.49(19) . .
N4 C13 C14 114.14(16) . .
N4 C13 H13A 108.7 . .
C14 C13 H13A 108.7 . .
N4 C13 H13B 108.7 . .
C14 C13 H13B 108.7 . .
H13A C13 H13B 107.6 . .
N5 C11 C12 123.99(18) . .
N5 C11 H11 118.0 . .
C12 C11 H11 118.0 . .
N10 C35 C34 123.31(18) . .
N10 C35 H35 118.3 . .
C34 C35 H35 118.3 . .
C33 C34 C35 119.75(18) . .
C33 C34 H34 120.1 . .
C35 C34 H34 120.1 . .
N5 C10 C9 123.32(19) . .
N5 C10 H10 118.3 . .
C9 C10 H10 118.3 . .
C4 C5 N1 124.0(3) . .
C4 C5 H5 118.0 . .
N1 C5 H5 118.0 . .
C40 C39 C38 119.8(2) . .
C40 C39 H39 120.1 . .
C38 C39 H39 120.1 . .
C5 C4 C3 118.4(3) . .
C5 C4 H4 120.8 . .
C3 C4 H4 120.8 . .
C1 C2 C3 118.9(2) . .
C1 C2 H2 120.5 . .
C3 C2 H2 120.5 . .
N1 C1 C2 124.0(3) . .
N1 C1 H1 118.0 . .
C2 C1 H1 118.0 . .
C11 C12 C8 118.76(19) . .
C11 C12 H12 120.6 . .
C8 C12 H12 120.6 . .
C8 C9 C10 119.50(18) . .
C8 C9 H9 120.2 . .
C10 C9 H9 120.2 . .
C9 C8 C12 117.46(18) . .
C9 C8 C7 117.24(17) . .
C12 C8 C7 125.30(18) . .
N13 C41 C42 124.0(2) . .
N13 C41 H41 118.0 . .
C42 C41 H41 118.0 . .
C39 C40 N13 123.9(2) . .
C39 C40 H40 118.1 . .
N13 C40 H40 118.1 . .
Mn1 O21 H21A 109.5 . .
Mn1 O21 H21B 129.8(15) . .
H21A O21 H21B 109.2 . .

loop_
_geom_bond_atom_site_label_1
_geom_bond_atom_site_label_2
_geom_bond_distance
_geom_bond_site_symmetry_2
Mn1 O3 2.1065(14) .
Mn1 O21 2.1328(17) .
Mn1 O6 2.1365(13) .
Mn1 O7 2.2287(16) 1_455
Mn1 N10 2.2750(17) 4_566
Mn1 O8 2.3171(15) 1_455
Mn1 C26 2.609(2) 1_455
Mn2 O5 2.1101(14) .
Mn2 O4 2.1035(13) .
Mn2 N5 2.2487(17) 3_556
Mn2 O2 2.2526(15) 1_655
Mn2 N13 2.2621(17) 4_565
Mn2 O1 2.2893(15) 1_655
Mn2 C16 2.605(2) 1_655
O5 C22 1.244(2) .
O6 C22 1.245(2) .
O4 C21 1.247(2) .
O3 C21 1.246(2) .
O2 C16 1.248(2) .
O2 Mn2 2.2526(15) 1_455
O1 C16 1.245(2) .
O1 Mn2 2.2894(15) 1_455
O7 C26 1.246(2) .
O7 Mn1 2.2287(16) 1_655
O8 C26 1.238(2) .
O8 Mn1 2.3171(15) 1_655
N5 C10 1.326(2) .
N5 C11 1.325(2) .
N5 Mn2 2.2488(17) 3_556
N1 C1 1.307(3) .
N1 C5 1.318(4) .
N3 C6 1.318(3) .
N3 N4 1.354(2) .
C7 N2 1.315(2) .
C7 N4 1.349(2) .
C7 C8 1.459(3) .
N2 C6 1.346(2) .
N6 C32 1.340(2) .
N6 N8 1.347(2) .
N6 C30 1.449(2) .
N9 C32 1.330(2) .
N9 C31 1.347(2) .
C31 N8 1.315(2) .
C31 C38 1.465(3) .
N10 C36 1.327(2) .
N10 C35 1.331(2) .
N10 Mn1 2.2750(17) 4_565
N13 C41 1.321(3) .
N13 C40 1.331(3) .
N13 Mn2 2.2621(17) 4_566
C21 C19 1.492(2) .
C25 C27 1.387(3) .
C25 C24 1.379(2) .
C25 C26 1.501(3) .
C14 C20 1.382(2) .
C14 C15 1.374(2) .
C14 C13 1.508(2) .
C19 C18 1.379(2) .
C19 C20 1.379(2) .
C18 C17 1.380(2) .
C18 H18 0.9300 .
C23 C29 1.381(2) .
C23 C24 1.387(2) .
C23 C22 1.493(2) .
C16 C17 1.492(2) .
C16 Mn2 2.606(2) 1_455
N4 C13 1.445(2) .
C24 H24 0.9300 .
C28 C29 1.384(2) .
C28 C27 1.378(2) .
C28 C30 1.509(2) .
C17 C15 1.385(2) .
C29 H29 0.9300 .
C15 H15 0.9300 .
C26 Mn1 2.609(2) 1_655
C32 C33 1.458(3) .
C20 H20 0.9300 .
C27 H27 0.9300 .
C37 C36 1.369(3) .
C37 C33 1.387(3) .
C37 H37 0.9300 .
C30 H30A 0.9700 .
C30 H30B 0.9700 .
C42 C38 1.363(3) .
C42 C41 1.379(3) .
C42 H42 0.9300 .
C33 C34 1.380(3) .
C3 C4 1.374(3) .
C3 C2 1.367(3) .
C3 C6 1.463(3) .
C36 H36 0.9300 .
C38 C39 1.382(3) .
C13 H13A 0.9700 .
C13 H13B 0.9700 .
C11 C12 1.368(3) .
C11 H11 0.9300 .
C35 C34 1.365(3) .
C35 H35 0.9300 .
C34 H34 0.9300 .
C10 C9 1.367(3) .
C10 H10 0.9300 .
C5 C4 1.373(3) .
C5 H5 0.9300 .
C39 C40 1.363(3) .
C39 H39 0.9300 .
C4 H4 0.9300 .
C2 C1 1.371(3) .
C2 H2 0.9300 .
C1 H1 0.9300 .
C12 C8 1.383(3) .
C12 H12 0.9300 .
C9 C8 1.379(3) .
C9 H9 0.9300 .
C41 H41 0.9300 .
C40 H40 0.9300 .
O21 H21A 0.8200 .
O21 H21B 0.824(12) .

loop_
_geom_torsion_atom_site_label_1
_geom_torsion_atom_site_label_2
_geom_torsion_atom_site_label_3
_geom_torsion_atom_site_label_4
_geom_torsion
_geom_torsion_site_symmetry_1
N4 C7 N2 C6 -0.7(2) .
C8 C7 N2 C6 -179.30(17) .
C32 N9 C31 N8 1.4(2) .
C32 N9 C31 C38 -178.87(19) .
Mn1 O3 C21 O4 72.9(4) .
Mn1 O3 C21 C19 -108.8(3) .
Mn2 O4 C21 O3 5.5(2) .
Mn2 O4 C21 C19 -172.81(11) .
O3 C21 C19 C18 14.9(3) .
O4 C21 C19 C18 -166.72(17) .
O3 C21 C19 C20 -166.37(17) .
O4 C21 C19 C20 12.0(2) .
C20 C19 C18 C17 -1.6(3) .
C21 C19 C18 C17 177.15(16) .
Mn1 O6 C22 O5 -4.3(2) .
Mn1 O6 C22 C23 176.24(11) .
Mn2 O5 C22 O6 84.9(5) .
Mn2 O5 C22 C23 -95.7(4) .
C29 C23 C22 O6 -8.5(2) .
C24 C23 C22 O6 171.41(16) .
C29 C23 C22 O5 172.00(16) .
C24 C23 C22 O5 -8.1(2) .
Mn2 O2 C16 O1 -2.5(2) 1_455
Mn2 O2 C16 C17 175.94(15) 1_455
Mn2 O1 C16 O2 2.5(2) 1_455
Mn2 O1 C16 C17 -175.97(16) 1_455
N2 C7 N4 N3 1.1(2) .
C8 C7 N4 N3 179.60(17) .
N2 C7 N4 C13 -176.50(18) .
C8 C7 N4 C13 2.0(3) .
C6 N3 N4 C7 -1.0(2) .
C6 N3 N4 C13 176.97(16) .
N9 C31 N8 N6 -0.6(2) .
C38 C31 N8 N6 179.60(17) .
C32 N6 N8 C31 -0.4(2) .
C30 N6 N8 C31 174.09(16) .
C29 C23 C24 C25 1.0(3) .
C22 C23 C24 C25 -178.90(16) .
C27 C25 C24 C23 -1.1(3) .
C26 C25 C24 C23 179.12(17) .
C19 C18 C17 C15 1.7(3) .
C19 C18 C17 C16 -176.48(16) .
O2 C16 C17 C15 -177.18(18) .
O1 C16 C17 C15 1.3(3) .
O2 C16 C17 C18 1.0(3) .
O1 C16 C17 C18 179.52(18) .
C24 C23 C29 C28 0.0(3) .
C22 C23 C29 C28 180.00(16) .
C27 C28 C29 C23 -1.1(3) .
C30 C28 C29 C23 177.31(16) .
C20 C14 C15 C17 -0.9(3) .
C13 C14 C15 C17 178.84(17) .
C18 C17 C15 C14 -0.5(3) .
C16 C17 C15 C14 177.75(17) .
Mn1 O7 C26 O8 -6.0(2) 1_655
Mn1 O7 C26 C25 174.40(16) 1_655
Mn1 O8 C26 O7 5.8(2) 1_655
Mn1 O8 C26 C25 -174.65(17) 1_655
C27 C25 C26 O7 -170.86(19) .
C24 C25 C26 O7 8.9(3) .
C27 C25 C26 O8 9.5(3) .
C24 C25 C26 O8 -170.69(19) .
N8 N6 C32 N9 1.3(2) .
C30 N6 C32 N9 -172.09(18) .
N8 N6 C32 C33 -178.48(17) .
C30 N6 C32 C33 8.1(3) .
C31 N9 C32 N6 -1.5(2) .
C31 N9 C32 C33 178.22(18) .
C15 C14 C20 C19 1.1(3) .
C13 C14 C20 C19 -178.71(17) .
C18 C19 C20 C14 0.2(3) .
C21 C19 C20 C14 -178.56(16) .
C24 C25 C27 C28 0.1(3) .
C26 C25 C27 C28 179.84(17) .
C29 C28 C27 C25 1.0(3) .
C30 C28 C27 C25 -177.40(17) .
C32 N6 C30 C28 -113.9(2) .
N8 N6 C30 C28 73.2(2) .
C29 C28 C30 N6 34.4(2) .
C27 C28 C30 N6 -147.19(17) .
C36 C37 C33 C34 -3.4(3) .
C36 C37 C33 C32 177.16(19) .
N6 C32 C33 C34 34.5(3) .
N9 C32 C33 C34 -145.3(2) .
N6 C32 C33 C37 -146.1(2) .
N9 C32 C33 C37 34.1(3) .
C35 N10 C36 C37 2.5(3) .
Mn1 N10 C36 C37 -171.85(16) 4_565
C33 C37 C36 N10 0.4(3) .
N4 N3 C6 N2 0.6(2) .
N4 N3 C6 C3 -177.64(18) .
C7 N2 C6 N3 0.1(2) .
C7 N2 C6 C3 178.29(18) .
C4 C3 C6 N3 5.4(3) .
C2 C3 C6 N3 -178.4(2) .
C4 C3 C6 N2 -172.7(2) .
C2 C3 C6 N2 3.5(3) .
C41 C42 C38 C39 0.0(3) .
C41 C42 C38 C31 -178.2(2) .
N8 C31 C38 C42 168.6(2) .
N9 C31 C38 C42 -11.1(3) .
N8 C31 C38 C39 -9.6(3) .
N9 C31 C38 C39 170.7(2) .
C7 N4 C13 C14 -90.4(2) .
N3 N4 C13 C14 92.2(2) .
C20 C14 C13 N4 -174.05(16) .
C15 C14 C13 N4 6.2(3) .
C10 N5 C11 C12 0.3(3) .
Mn2 N5 C11 C12 -175.09(17) 3_556
C36 N10 C35 C34 -2.3(3) .
Mn1 N10 C35 C34 172.17(17) 4_565
C37 C33 C34 C35 3.5(3) .
C32 C33 C34 C35 -177.0(2) .
N10 C35 C34 C33 -0.7(3) .
C11 N5 C10 C9 -0.6(3) .
Mn2 N5 C10 C9 175.10(17) 3_556
C1 N1 C5 C4 -1.3(5) .
C42 C38 C39 C40 -1.0(4) .
C31 C38 C39 C40 177.3(2) .
N1 C5 C4 C3 2.0(5) .
C2 C3 C4 C5 -0.6(4) .
C6 C3 C4 C5 175.6(3) .
C4 C3 C2 C1 -1.4(4) .
C6 C3 C2 C1 -177.7(2) .
C5 N1 C1 C2 -0.8(4) .
C3 C2 C1 N1 2.2(4) .
N5 C11 C12 C8 -0.6(3) .
N5 C10 C9 C8 1.1(3) .
C10 C9 C8 C12 -1.3(3) .
C10 C9 C8 C7 179.70(19) .
C11 C12 C8 C9 1.0(3) .
C11 C12 C8 C7 179.9(2) .
N2 C7 C8 C9 20.9(3) .
N4 C7 C8 C9 -157.4(2) .
N2 C7 C8 C12 -158.0(2) .
N4 C7 C8 C12 23.7(3) .
C40 N13 C41 C42 -1.3(3) .
Mn2 N13 C41 C42 179.61(16) 4_566
C38 C42 C41 N13 1.3(4) .
C38 C39 C40 N13 1.0(4) .
C41 N13 C40 C39 0.1(4) .
Mn2 N13 C40 C39 179.4(2) 4_566
